data_1502748
loop_
_publ_author_name
'Ghosh, Kumaresh'
'Sen, Tanushree'
'Fr\"ohlich, Roland'
'Petsalakis, Ioannis D.'
'Theodorakopoulos, Giannoula'

_publ_section_title
;
 trans-Pyridyl and naphthyridyl cinnamides as alternatives for urea in
 complexation of carboxylic acid and formation of water-templated
 assemblies in the solid state.
;
_journal_issue 1
_journal_name_full 'The journal of physical chemistry. B'
_journal_page_first 321
_journal_page_last 329
_journal_paper_doi 10.1021/jp907521j
_journal_volume 114
_journal_year 2010
_chemical_formula_sum 'C18 H17 N3 O2'
_chemical_formula_weight 307.35
_chemical_name_systematic
; 
 ? 
;
_space_group_IT_number 14
_symmetry_cell_setting monoclinic
_symmetry_space_group_name_Hall '-P 2ybc'
_symmetry_space_group_name_H-M 'P 1 21/c 1'
_atom_sites_solution_hydrogens 'at N11 and water from difmap, others geom'
_atom_sites_solution_primary direct
_atom_sites_solution_secondary difmap
_audit_creation_method SHELXL-97
_cell_angle_alpha 90.00
_cell_angle_beta 99.574(2)
_cell_angle_gamma 90.00
_cell_formula_units_Z 4
_cell_length_a 12.7765(7)
_cell_length_b 18.7383(9)
_cell_length_c 6.5565(4)
_cell_measurement_reflns_used 1843
_cell_measurement_temperature 223(2)
_cell_measurement_theta_max 68.25
_cell_measurement_theta_min 0.88
_cell_volume 1547.83(15)
_computing_cell_refinement 'Collect (Nonius B.V., 1998)'
_computing_data_collection 'Collect (Nonius B.V., 1998)'
_computing_data_reduction 'Denzo-SMN (Otwinowski & Minor, 1997)'
_computing_molecular_graphics 'XP (BrukerAXS, 2000)'
_computing_publication_material 'SHELXL-97 (Sheldrick, 1997)'
_computing_structure_refinement 'SHELXL-97 (Sheldrick, 1997)'
_computing_structure_solution 'SHELXS-97 (Sheldrick, 1990)'
_diffrn_ambient_temperature 223(2)
_diffrn_measured_fraction_theta_full 0.977
_diffrn_measured_fraction_theta_max 0.977
_diffrn_measurement_device_type 'Nonius KappaCCD APEXII'
_diffrn_measurement_method '\w and \f scans'
_diffrn_radiation_monochromator graphite
_diffrn_radiation_source 'fine-focus sealed tube'
_diffrn_radiation_type CuK\a
_diffrn_radiation_wavelength 1.54178
_diffrn_reflns_av_R_equivalents 0.036
_diffrn_reflns_av_sigmaI/netI 0.0215
_diffrn_reflns_limit_h_max 15
_diffrn_reflns_limit_h_min -15
_diffrn_reflns_limit_k_max 21
_diffrn_reflns_limit_k_min -22
_diffrn_reflns_limit_l_max 7
_diffrn_reflns_limit_l_min -7
_diffrn_reflns_number 10903
_diffrn_reflns_theta_full 67.88
_diffrn_reflns_theta_max 67.88
_diffrn_reflns_theta_min 4.23
_exptl_absorpt_coefficient_mu 0.712
_exptl_absorpt_correction_T_max 0.8706
_exptl_absorpt_correction_T_min 0.7886
_exptl_absorpt_correction_type multi-scan
_exptl_absorpt_process_details 'Denzo (Otwinowski, Borek, Majewski & Minor, 2003)'
_exptl_crystal_colour yellow
_exptl_crystal_density_diffrn 1.319
_exptl_crystal_density_method 'not measured'
_exptl_crystal_description block
_exptl_crystal_F_000 648
_exptl_crystal_size_max 0.35
_exptl_crystal_size_mid 0.30
_exptl_crystal_size_min 0.20
_refine_diff_density_max 0.210
_refine_diff_density_min -0.171
_refine_diff_density_rms 0.043
_refine_ls_extinction_method none
_refine_ls_goodness_of_fit_ref 1.037
_refine_ls_hydrogen_treatment mixed
_refine_ls_matrix_type full
_refine_ls_number_parameters 234
_refine_ls_number_reflns 2738
_refine_ls_number_restraints 6
_refine_ls_restrained_S_all 1.036
_refine_ls_R_factor_all 0.0574
_refine_ls_R_factor_gt 0.0555
_refine_ls_shift/su_max 0.000
_refine_ls_shift/su_mean 0.000
_refine_ls_structure_factor_coef Fsqd
_refine_ls_weighting_details 'calc w=1/[\s^2^(Fo^2^)+(0.0219P)^2^+2.1106P] where P=(Fo^2^+2Fc^2^)/3'
_refine_ls_weighting_scheme calc
_refine_ls_wR_factor_gt 0.1393
_refine_ls_wR_factor_ref 0.1401
_reflns_number_gt 2612
_reflns_number_total 2738
_reflns_threshold_expression >2sigma(I)
_cod_data_source_file jp907521j_si_002.cif
_cod_data_source_block fro4668
_cod_original_sg_symbol_H-M P21/c
_cod_database_code 1502748

loop_
_symmetry_equiv_pos_as_xyz
'x, y, z'
'-x, y+1/2, -z+1/2'
'-x, -y, -z'
'x, -y-1/2, z-1/2'

loop_
_atom_site_label
_atom_site_type_symbol
_atom_site_fract_x
_atom_site_fract_y
_atom_site_fract_z
_atom_site_U_iso_or_equiv
_atom_site_adp_type
_atom_site_occupancy
_atom_site_symmetry_multiplicity
_atom_site_calc_flag
_atom_site_refinement_flags
_atom_site_disorder_assembly
_atom_site_disorder_group
N1 N 0.31170(15) 0.08050(11) 0.4072(3) 0.0390(5) Uani 1 1 d . . .
C2 C 0.29838(19) 0.11842(12) 0.2278(4) 0.0384(5) Uani 1 1 d . . .
N3 N 0.39004(17) 0.13036(11) 0.1495(3) 0.0439(5) Uani 1 1 d . . .
C4 C 0.3822(2) 0.16661(13) -0.0271(4) 0.0452(6) Uani 1 1 d . . .
C5 C 0.2862(2) 0.19343(14) -0.1345(4) 0.0475(6) Uani 1 1 d . . .
H5 H 0.2846 0.2192 -0.2581 0.057 Uiso 1 1 calc R . .
C6 C 0.1950(2) 0.18156(14) -0.0567(4) 0.0474(6) Uani 1 1 d . . .
H6 H 0.1300 0.1993 -0.1264 0.057 Uiso 1 1 calc R . .
C7 C 0.19850(19) 0.14300(13) 0.1267(4) 0.0411(6) Uani 1 1 d . . .
C8 C 0.1097(2) 0.12501(14) 0.2185(4) 0.0461(6) Uani 1 1 d . . .
H8 H 0.0416 0.1402 0.1568 0.055 Uiso 1 1 calc R . .
C9 C 0.1216(2) 0.08594(14) 0.3949(4) 0.0446(6) Uani 1 1 d . . .
H9 H 0.0624 0.0729 0.4545 0.054 Uiso 1 1 calc R . .
C10 C 0.22531(19) 0.06525(13) 0.4872(4) 0.0380(5) Uani 1 1 d . . .
N11 N 0.24546(17) 0.02517(11) 0.6671(3) 0.0399(5) Uani 1 1 d . . .
H11 H 0.312(2) 0.0097(14) 0.706(4) 0.045(7) Uiso 1 1 d . . .
C12 C 0.17493(19) 0.00520(13) 0.7946(4) 0.0415(6) Uani 1 1 d . . .
O13 O 0.08171(14) 0.02296(11) 0.7650(3) 0.0544(5) Uani 1 1 d . . .
C14 C 0.2224(2) -0.03893(13) 0.9727(4) 0.0420(6) Uani 1 1 d . . .
H14 H 0.2951 -0.0500 0.9925 0.050 Uiso 1 1 calc R . .
C15 C 0.1623(2) -0.06301(13) 1.1051(4) 0.0419(6) Uani 1 1 d . . .
H15 H 0.0901 -0.0503 1.0786 0.050 Uiso 1 1 calc R . .
C16 C 0.1969(2) -0.10727(13) 1.2878(4) 0.0406(6) Uani 1 1 d . . .
C17 C 0.3027(2) -0.11462(14) 1.3770(4) 0.0466(6) Uani 1 1 d . . .
H17 H 0.3553 -0.0907 1.3186 0.056 Uiso 1 1 calc R . .
C18 C 0.3321(2) -0.15680(15) 1.5512(4) 0.0550(7) Uani 1 1 d . . .
H18 H 0.4040 -0.1607 1.6112 0.066 Uiso 1 1 calc R . .
C19 C 0.2558(3) -0.19299(16) 1.6363(5) 0.0608(8) Uani 1 1 d . . .
H19 H 0.2758 -0.2226 1.7519 0.073 Uiso 1 1 calc R . .
C20 C 0.1507(3) -0.18559(17) 1.5518(5) 0.0617(8) Uani 1 1 d . . .
H20 H 0.0987 -0.2099 1.6106 0.074 Uiso 1 1 calc R . .
C21 C 0.1209(2) -0.14261(15) 1.3805(4) 0.0514(7) Uani 1 1 d . . .
H21 H 0.0485 -0.1371 1.3259 0.062 Uiso 1 1 calc R . .
C22 C 0.4827(2) 0.17768(17) -0.1142(5) 0.0626(8) Uani 1 1 d . . .
H22A H 0.5417 0.1561 -0.0229 0.094 Uiso 1 1 calc R . .
H22B H 0.4956 0.2284 -0.1261 0.094 Uiso 1 1 calc R . .
H22C H 0.4756 0.1557 -0.2498 0.094 Uiso 1 1 calc R . .
O23 O 0.5279(4) 0.0075(3) 0.1626(10) 0.0652(13) Uani 0.50 1 d PD A 1
H23A H 0.502(8) -0.008(4) 0.046(7) 0.098 Uiso 0.50 1 d PD B 1
H23B H 0.506(7) 0.047(2) 0.201(12) 0.098 Uiso 0.50 1 d PD C 1
O24 O 0.5238(4) 0.0044(4) 0.2945(9) 0.0732(16) Uani 0.50 1 d PD D 2
H24A H 0.542(6) -0.012(4) 0.413(5) 0.110 Uiso 0.50 1 d PD E 2
H24B H 0.484(6) 0.039(3) 0.273(11) 0.110 Uiso 0.50 1 d PD F 2

loop_
_atom_site_aniso_label
_atom_site_aniso_U_11
_atom_site_aniso_U_22
_atom_site_aniso_U_33
_atom_site_aniso_U_23
_atom_site_aniso_U_13
_atom_site_aniso_U_12
N1 0.0366(11) 0.0379(11) 0.0416(11) 0.0017(9) 0.0043(9) 0.0017(8)
C2 0.0412(13) 0.0331(12) 0.0405(13) -0.0018(10) 0.0058(10) -0.0011(10)
N3 0.0435(12) 0.0406(11) 0.0481(12) 0.0033(10) 0.0094(9) -0.0010(9)
C4 0.0546(15) 0.0367(13) 0.0448(14) -0.0012(11) 0.0098(12) -0.0021(11)
C5 0.0612(17) 0.0390(14) 0.0413(14) 0.0013(11) 0.0055(12) -0.0016(12)
C6 0.0517(15) 0.0414(14) 0.0453(14) -0.0001(11) -0.0029(12) 0.0046(12)
C7 0.0421(13) 0.0361(13) 0.0434(14) -0.0030(11) 0.0016(11) 0.0000(10)
C8 0.0379(13) 0.0489(15) 0.0485(15) 0.0000(12) -0.0019(11) 0.0037(11)
C9 0.0384(13) 0.0504(15) 0.0450(14) -0.0002(12) 0.0066(11) -0.0004(11)
C10 0.0399(13) 0.0356(12) 0.0384(13) -0.0042(10) 0.0063(10) -0.0003(10)
N11 0.0357(11) 0.0415(11) 0.0426(11) 0.0022(9) 0.0069(9) 0.0036(9)
C12 0.0401(13) 0.0404(13) 0.0437(13) -0.0031(11) 0.0060(10) -0.0016(11)
O13 0.0380(10) 0.0721(13) 0.0537(11) 0.0119(10) 0.0089(8) 0.0037(9)
C14 0.0394(13) 0.0417(13) 0.0446(14) -0.0008(11) 0.0066(11) 0.0019(11)
C15 0.0414(13) 0.0398(13) 0.0440(14) -0.0054(11) 0.0055(11) -0.0013(11)
C16 0.0449(14) 0.0372(13) 0.0408(13) -0.0034(10) 0.0096(11) 0.0023(11)
C17 0.0488(15) 0.0425(14) 0.0488(15) -0.0038(12) 0.0091(12) 0.0019(12)
C18 0.0581(17) 0.0490(16) 0.0546(17) -0.0023(13) 0.0001(13) 0.0117(13)
C19 0.082(2) 0.0508(17) 0.0495(16) 0.0090(13) 0.0113(15) 0.0141(16)
C20 0.073(2) 0.0578(18) 0.0597(18) 0.0122(15) 0.0269(16) 0.0001(15)
C21 0.0485(15) 0.0515(16) 0.0553(16) 0.0027(13) 0.0121(13) 0.0006(12)
C22 0.0633(19) 0.0636(19) 0.0646(19) 0.0132(15) 0.0212(15) -0.0036(15)
O23 0.051(3) 0.061(3) 0.081(4) 0.005(3) 0.004(3) 0.014(2)
O24 0.052(3) 0.084(4) 0.078(4) -0.022(4) -0.007(3) 0.018(2)

loop_
_atom_type_symbol
_atom_type_description
_atom_type_scat_dispersion_real
_atom_type_scat_dispersion_imag
_atom_type_scat_source
C C 0.0181 0.0091 'International Tables Vol C Tables 4.2.6.8 and 6.1.1.4'
H H 0.0000 0.0000 'International Tables Vol C Tables 4.2.6.8 and 6.1.1.4'
N N 0.0311 0.0180 'International Tables Vol C Tables 4.2.6.8 and 6.1.1.4'
O O 0.0492 0.0322 'International Tables Vol C Tables 4.2.6.8 and 6.1.1.4'

loop_
_geom_angle_atom_site_label_1
_geom_angle_atom_site_label_2
_geom_angle_atom_site_label_3
_geom_angle
C10 N1 C2 117.4(2)
N1 C2 N3 114.6(2)
N1 C2 C7 123.3(2)
N3 C2 C7 122.1(2)
C4 N3 C2 117.6(2)
N3 C4 C5 123.5(2)
N3 C4 C22 117.1(2)
C5 C4 C22 119.4(2)
C6 C5 C4 118.9(2)
C5 C6 C7 119.9(2)
C6 C7 C8 125.3(2)
C6 C7 C2 118.0(2)
C8 C7 C2 116.7(2)
C9 C8 C7 120.5(2)
C8 C9 C10 118.5(2)
N1 C10 N11 113.8(2)
N1 C10 C9 123.5(2)
N11 C10 C9 122.7(2)
C12 N11 C10 128.0(2)
O13 C12 N11 123.3(2)
O13 C12 C14 122.7(2)
N11 C12 C14 114.1(2)
C15 C14 C12 120.1(2)
C14 C15 C16 126.8(2)
C17 C16 C21 118.0(2)
C17 C16 C15 122.8(2)
C21 C16 C15 119.2(2)
C18 C17 C16 120.9(3)
C19 C18 C17 120.0(3)
C20 C19 C18 119.8(3)
C19 C20 C21 120.4(3)
C20 C21 C16 120.8(3)

loop_
_geom_bond_atom_site_label_1
_geom_bond_atom_site_label_2
_geom_bond_distance
N1 C10 1.329(3)
N1 C2 1.361(3)
C2 N3 1.373(3)
C2 C7 1.414(3)
N3 C4 1.332(3)
C4 C5 1.402(4)
C4 C22 1.504(4)
C5 C6 1.366(4)
C6 C7 1.397(4)
C7 C8 1.411(4)
C8 C9 1.356(4)
C9 C10 1.416(3)
C10 N11 1.386(3)
N11 C12 1.379(3)
C12 O13 1.221(3)
C12 C14 1.476(3)
C14 C15 1.329(4)
C15 C16 1.463(3)
C16 C17 1.388(4)
C16 C21 1.395(4)
C17 C18 1.388(4)
C18 C19 1.379(4)
C19 C20 1.371(4)
C20 C21 1.383(4)

loop_
_geom_torsion_atom_site_label_1
_geom_torsion_atom_site_label_2
_geom_torsion_atom_site_label_3
_geom_torsion_atom_site_label_4
_geom_torsion
C10 N1 C2 N3 -177.9(2)
C10 N1 C2 C7 1.2(3)
N1 C2 N3 C4 179.3(2)
C7 C2 N3 C4 0.2(3)
C2 N3 C4 C5 0.6(4)
C2 N3 C4 C22 -178.4(2)
N3 C4 C5 C6 -0.7(4)
C22 C4 C5 C6 178.4(3)
C4 C5 C6 C7 -0.2(4)
C5 C6 C7 C8 -177.6(3)
C5 C6 C7 C2 1.0(4)
N1 C2 C7 C6 179.9(2)
N3 C2 C7 C6 -1.1(4)
N1 C2 C7 C8 -1.4(4)
N3 C2 C7 C8 177.6(2)
C6 C7 C8 C9 178.5(3)
C2 C7 C8 C9 -0.1(4)
C7 C8 C9 C10 1.6(4)
C2 N1 C10 N11 178.6(2)
C2 N1 C10 C9 0.4(3)
C8 C9 C10 N1 -1.8(4)
C8 C9 C10 N11 -179.8(2)
N1 C10 N11 C12 174.9(2)
C9 C10 N11 C12 -7.0(4)
C10 N11 C12 O13 -1.9(4)
C10 N11 C12 C14 178.9(2)
O13 C12 C14 C15 2.3(4)
N11 C12 C14 C15 -178.5(2)
C12 C14 C15 C16 179.8(2)
C14 C15 C16 C17 17.4(4)
C14 C15 C16 C21 -164.1(3)
C21 C16 C17 C18 1.0(4)
C15 C16 C17 C18 179.6(2)
C16 C17 C18 C19 1.0(4)
C17 C18 C19 C20 -1.8(4)
C18 C19 C20 C21 0.6(5)
C19 C20 C21 C16 1.4(5)
C17 C16 C21 C20 -2.2(4)
C15 C16 C21 C20 179.2(3)
